data_1561547
loop_
_publ_author_name
'Wallach, Chistoph'
'Geitner, Felix'
'F\"assler, Thomas F'

_publ_section_title
;
 FLP-type Nitrile Activation and Cyclic Ether Ring Opening by Halo-Borane
 Nonagermanide-Cluster Lewis Acid-Base-Pairs
;
_journal_name_full 'Chemical Science'
_journal_paper_doi 10.1039/D1SC00811K
_journal_year 2021
_chemical_formula_moiety 'C42 H88 B Ge9 K N2 O Si8, 1.5(C7 H8)'
_chemical_formula_sum 'C52.5 H100 B Ge9 K N2 O Si8'
_chemical_formula_weight 1703.28
_space_group_crystal_system triclinic
_space_group_IT_number 2
_space_group_name_Hall '-P 1'
_space_group_name_H-M_alt 'P -1'
_atom_sites_solution_hydrogens geom
_atom_sites_solution_primary direct
_atom_sites_solution_secondary difmap
_audit_creation_method SHELXL-2014/7
_audit_update_record
;
2020-03-31 deposited with the CCDC.	2021-04-03 downloaded from the CCDC.
;
_cell_angle_alpha 65.966(3)
_cell_angle_beta 67.528(4)
_cell_angle_gamma 88.951(3)
_cell_formula_units_Z 2
_cell_length_a 14.7094(7)
_cell_length_b 16.9327(6)
_cell_length_c 18.7377(9)
_cell_measurement_reflns_used 187049
_cell_measurement_temperature 150(2)
_cell_measurement_theta_max 34.02
_cell_measurement_theta_min 2.62
_cell_volume 3886.2(3)
_computing_cell_refinement 'STOE X-AREA 1.76'
_computing_data_collection 'STOE X-AREA 1.76'
_computing_data_reduction 'STOE X-AREA 1.76'
_computing_molecular_graphics 'DIAMOND 3.2k'
_computing_structure_refinement SHELXL-2014/7
_computing_structure_solution SHELXS-97
_diffrn_ambient_temperature 150(2)
_diffrn_detector Pilatus300K
_diffrn_detector_area_resol_mean 5.81
_diffrn_measured_fraction_theta_full 0.999
_diffrn_measured_fraction_theta_max 0.999
_diffrn_measurement_device_type 'STOE StadiVari'
_diffrn_measurement_method '\w scans'
_diffrn_radiation_type MoK\a
_diffrn_radiation_wavelength 0.71073
_diffrn_reflns_av_R_equivalents 0.0695
_diffrn_reflns_av_unetI/netI 0.0482
_diffrn_reflns_Laue_measured_fraction_full 0.999
_diffrn_reflns_Laue_measured_fraction_max 0.999
_diffrn_reflns_limit_h_max 18
_diffrn_reflns_limit_h_min -18
_diffrn_reflns_limit_k_max 20
_diffrn_reflns_limit_k_min -20
_diffrn_reflns_limit_l_max 23
_diffrn_reflns_limit_l_min -23
_diffrn_reflns_number 74106
_diffrn_reflns_point_group_measured_fraction_full 0.999
_diffrn_reflns_point_group_measured_fraction_max 0.999
_diffrn_reflns_theta_full 25.242
_diffrn_reflns_theta_max 26.000
_diffrn_reflns_theta_min 2.670
_diffrn_source 'Genix 3D HF Mo'
_exptl_absorpt_coefficient_mu 3.638
_exptl_absorpt_correction_T_max 1.000
_exptl_absorpt_correction_T_min 0.502
_exptl_absorpt_correction_type empirical
_exptl_absorpt_process_details 'STOE X-AREA 1.76'
_exptl_crystal_colour red
_exptl_crystal_density_diffrn 1.456
_exptl_crystal_description block
_exptl_crystal_F_000 1722
_exptl_crystal_size_max 0.3
_exptl_crystal_size_mid 0.25
_exptl_crystal_size_min 0.1
_refine_diff_density_max 1.445
_refine_diff_density_min -1.265
_refine_diff_density_rms 0.136
_refine_ls_extinction_method none
_refine_ls_goodness_of_fit_ref 1.114
_refine_ls_hydrogen_treatment constr
_refine_ls_matrix_type full
_refine_ls_number_parameters 682
_refine_ls_number_reflns 15237
_refine_ls_number_restraints 6
_refine_ls_restrained_S_all 1.115
_refine_ls_R_factor_all 0.0836
_refine_ls_R_factor_gt 0.0435
_refine_ls_shift/su_max 0.001
_refine_ls_shift/su_mean 0.000
_refine_ls_structure_factor_coef Fsqd
_refine_ls_weighting_details 'w=1/[\s^2^(Fo^2^)+(0.0265P)^2^+18.8354P] where P=(Fo^2^+2Fc^2^)/3'
_refine_ls_weighting_scheme calc
_refine_ls_wR_factor_gt 0.0880
_refine_ls_wR_factor_ref 0.1113
_reflns_number_gt 10831
_reflns_number_total 15237
_reflns_threshold_expression 'I > 2\s(I)'
_cod_data_source_file d1sc00811k2.cif
_cod_data_source_block FSG-1131
_cod_original_formula_sum 'C52.50 H100 B Ge9 K N2 O Si8'
_cod_database_code 1561547
_shelx_shelxl_version_number 2014/7
_shelx_space_group_comment
;
The symmetry employed for this shelxl refinement is uniquely defined
by the following loop, which should always be used as a source of
symmetry information in preference to the above space-group names.
They are only intended as comments.
;

loop_
_space_group_symop_operation_xyz
'x, y, z'
'-x, -y, -z'

loop_
_atom_site_label
_atom_site_type_symbol
_atom_site_fract_x
_atom_site_fract_y
_atom_site_fract_z
_atom_site_U_iso_or_equiv
_atom_site_adp_type
_atom_site_occupancy
_atom_site_site_symmetry_order
_atom_site_calc_flag
_atom_site_refinement_flags_posn
_atom_site_refinement_flags_adp
_atom_site_refinement_flags_occupancy
_atom_site_disorder_assembly
_atom_site_disorder_group
K K 0.39100(10) 0.30021(8) 0.48787(10) 0.0381(3) Uani 1 1 d . . . . .
Ge1 Ge 0.17347(4) 0.49657(3) 0.52076(4) 0.02236(13) Uani 1 1 d . . . . .
Ge2 Ge 0.34820(4) 0.51254(4) 0.41597(4) 0.02612(14) Uani 1 1 d . . . . .
Ge3 Ge 0.32916(4) 0.67064(4) 0.39036(4) 0.02434(13) Uani 1 1 d . . . . .
Ge4 Ge 0.14744(4) 0.65577(4) 0.48858(4) 0.02507(13) Uani 1 1 d . . . . .
Ge5 Ge 0.18351(4) 0.55306(3) 0.62413(4) 0.02092(12) Uani 1 1 d . . . . .
Ge6 Ge 0.31893(4) 0.44738(3) 0.58204(4) 0.02465(13) Uani 1 1 d . . . . .
Ge7 Ge 0.44627(4) 0.59715(4) 0.46515(4) 0.02588(13) Uani 1 1 d . . . . .
Ge8 Ge 0.30021(4) 0.70350(4) 0.52015(4) 0.02625(14) Uani 1 1 d . . . . .
Ge9 Ge 0.35514(4) 0.56854(4) 0.62422(4) 0.02787(14) Uani 1 1 d . . . . .
C1 C 0.0655(4) 0.3943(3) 0.5757(4) 0.0283(12) Uani 1 1 d . . . . .
H1A H 0.0289 0.3818 0.6368 0.034 Uiso 1 1 calc R U . . .
H1B H 0.0179 0.4112 0.5485 0.034 Uiso 1 1 calc R U . . .
C2 C 0.0990(4) 0.3095(3) 0.5711(4) 0.0288(13) Uani 1 1 d . . . . .
H2A H 0.0456 0.2767 0.5692 0.035 Uiso 1 1 calc R U . . .
H2B H 0.1589 0.3250 0.5171 0.035 Uiso 1 1 calc R U . . .
C3 C 0.1229(4) 0.2503(3) 0.6452(4) 0.0303(13) Uani 1 1 d . . . . .
H3A H 0.0687 0.2449 0.6992 0.036 Uiso 1 1 calc R U . . .
H3B H 0.1851 0.2781 0.6400 0.036 Uiso 1 1 calc R U . . .
C4 C 0.1356(4) 0.1590(3) 0.6508(4) 0.0299(13) Uani 1 1 d . . . . .
H4A H 0.1416 0.1218 0.7049 0.036 Uiso 1 1 calc R U . . .
H4B H 0.0761 0.1322 0.6511 0.036 Uiso 1 1 calc R U . . .
O O 0.2239(3) 0.1626(2) 0.5787(2) 0.0294(9) Uani 1 1 d . . . . .
B B 0.2342(5) 0.0930(4) 0.5572(5) 0.0285(14) Uani 1 1 d . . . . .
N1 N 0.3138(3) 0.0995(3) 0.4810(3) 0.0301(11) Uani 1 1 d . . . . .
C5 C 0.3013(5) 0.0212(4) 0.4676(5) 0.0441(17) Uani 1 1 d . . . . .
H5A H 0.3647 -0.0019 0.4525 0.053 Uiso 1 1 calc R U . . .
H5B H 0.2778 0.0347 0.4215 0.053 Uiso 1 1 calc R U . . .
C6 C 0.2221(5) -0.0447(4) 0.5546(5) 0.0468(18) Uani 1 1 d . . . . .
H6A H 0.1721 -0.0744 0.5465 0.056 Uiso 1 1 calc R U . . .
H6B H 0.2535 -0.0895 0.5868 0.056 Uiso 1 1 calc R U . . .
N2 N 0.1749(4) 0.0086(3) 0.6010(3) 0.0339(12) Uani 1 1 d . . . . .
C7 C 0.3704(4) 0.1796(3) 0.4079(4) 0.0287(13) Uani 1 1 d . . . . .
C8 C 0.4743(4) 0.1956(4) 0.3788(4) 0.0282(12) Uani 1 1 d . . . . .
C9 C 0.5277(5) 0.2768(4) 0.3127(4) 0.0369(14) Uani 1 1 d . . . . .
H9 H 0.6021 0.2875 0.2904 0.044 Uiso 1 1 calc R U . . .
C10 C 0.4791(5) 0.3417(4) 0.2737(4) 0.0398(16) Uani 1 1 d . . . . .
C11 C 0.3768(5) 0.3231(4) 0.3017(4) 0.0410(16) Uani 1 1 d . . . . .
H11 H 0.3432 0.3666 0.2757 0.049 Uiso 1 1 calc R U . . .
C12 C 0.3224(5) 0.2431(4) 0.3661(4) 0.0342(14) Uani 1 1 d . . . . .
C13 C 0.5299(5) 0.1277(4) 0.4200(5) 0.0433(16) Uani 1 1 d . . . . .
H13A H 0.5549 0.0936 0.3871 0.065 Uiso 1 1 calc R U . . .
H13B H 0.4845 0.0885 0.4789 0.065 Uiso 1 1 calc R U . . .
H13C H 0.5860 0.1574 0.4207 0.065 Uiso 1 1 calc R U . . .
C14 C 0.5377(6) 0.4297(5) 0.2038(5) 0.062(2) Uani 1 1 d . . . . .
H14A H 0.6050 0.4225 0.1714 0.093 Uiso 1 1 calc R U . . .
H14B H 0.5419 0.4691 0.2293 0.093 Uiso 1 1 calc R U . . .
H14C H 0.5042 0.4548 0.1652 0.093 Uiso 1 1 calc R U . . .
C15 C 0.2107(5) 0.2239(4) 0.3908(5) 0.0457(17) Uani 1 1 d . . . . .
H15A H 0.1732 0.2341 0.4412 0.069 Uiso 1 1 calc R U . . .
H15B H 0.1923 0.1626 0.4039 0.069 Uiso 1 1 calc R U . . .
H15C H 0.1949 0.2625 0.3429 0.069 Uiso 1 1 calc R U . . .
C16 C 0.0949(4) -0.0345(3) 0.6846(4) 0.0314(13) Uani 1 1 d . . . . .
C17 C 0.1146(5) -0.0671(4) 0.7577(4) 0.0361(15) Uani 1 1 d . . . . .
C18 C 0.0348(5) -0.1067(4) 0.8385(4) 0.0393(15) Uani 1 1 d . . . . .
H18 H 0.0477 -0.1280 0.8886 0.047 Uiso 1 1 calc R U . . .
C19 C -0.0626(5) -0.1152(4) 0.8467(4) 0.0391(15) Uani 1 1 d . . . . .
C20 C -0.0801(4) -0.0857(4) 0.7742(4) 0.0357(14) Uani 1 1 d . . . . .
H20 H -0.1466 -0.0931 0.7797 0.043 Uiso 1 1 calc R U . . .
C21 C -0.0024(5) -0.0445(4) 0.6917(4) 0.0328(13) Uani 1 1 d . . . . .
C22 C 0.2216(5) -0.0573(5) 0.7501(5) 0.055(2) Uani 1 1 d . . . . .
H22A H 0.2644 -0.0779 0.7087 0.082 Uiso 1 1 calc R U . . .
H22B H 0.2228 -0.0922 0.8062 0.082 Uiso 1 1 calc R U . . .
H22C H 0.2461 0.0045 0.7307 0.082 Uiso 1 1 calc R U . . .
C23 C -0.1470(6) -0.1588(5) 0.9345(5) 0.062(2) Uani 1 1 d . . . . .
H23A H -0.1669 -0.2198 0.9477 0.093 Uiso 1 1 calc R U . . .
H23B H -0.2039 -0.1276 0.9356 0.093 Uiso 1 1 calc R U . . .
H23C H -0.1250 -0.1575 0.9773 0.093 Uiso 1 1 calc R U . . .
C24 C -0.0246(6) -0.0099(5) 0.6125(5) 0.0513(18) Uani 1 1 d . . . . .
H24A H -0.0125 0.0543 0.5860 0.077 Uiso 1 1 calc R U . . .
H24B H -0.0945 -0.0309 0.6289 0.077 Uiso 1 1 calc R U . . .
H24C H 0.0188 -0.0308 0.5716 0.077 Uiso 1 1 calc R U . . .
Si1 Si 0.42504(11) 0.79312(9) 0.25664(10) 0.0250(3) Uani 1 1 d . . . . .
Si2 Si 0.30963(15) 0.88535(13) 0.23012(16) 0.0589(6) Uani 1 1 d . . . . .
C25 C 0.2818(9) 0.9388(8) 0.3084(10) 0.135(6) Uani 1 1 d . . . . .
H25A H 0.3420 0.9772 0.2929 0.202 Uiso 1 1 calc R U . . .
H25B H 0.2612 0.8930 0.3670 0.202 Uiso 1 1 calc R U . . .
H25C H 0.2282 0.9734 0.3049 0.202 Uiso 1 1 calc R U . . .
C26 C 0.1868(6) 0.8277(5) 0.2583(6) 0.067(2) Uani 1 1 d . . . . .
H26A H 0.1912 0.8099 0.2136 0.100 Uiso 1 1 calc R U . . .
H26B H 0.1373 0.8670 0.2630 0.100 Uiso 1 1 calc R U . . .
H26C H 0.1666 0.7757 0.3132 0.100 Uiso 1 1 calc R U . . .
C27 C 0.3568(9) 0.9760(8) 0.1257(8) 0.146(6) Uani 1 1 d . U . . .
H27A H 0.4240 1.0019 0.1115 0.218 Uiso 1 1 calc R U . . .
H27B H 0.3128 1.0201 0.1253 0.218 Uiso 1 1 calc R U . . .
H27C H 0.3594 0.9553 0.0832 0.218 Uiso 1 1 calc R U . . .
Si3 Si 0.55385(13) 0.87267(11) 0.25757(12) 0.0368(4) Uani 1 1 d . . . . .
C28 C 0.6603(6) 0.8117(5) 0.2615(6) 0.068(3) Uani 1 1 d . . . . .
H28A H 0.6958 0.8088 0.2067 0.102 Uiso 1 1 calc R U . . .
H28B H 0.6349 0.7522 0.3077 0.102 Uiso 1 1 calc R U . . .
H28C H 0.7061 0.8421 0.2722 0.102 Uiso 1 1 calc R U . . .
C29 C 0.5103(8) 0.8981(8) 0.3527(7) 0.131(6) Uani 1 1 d . . . . .
H29A H 0.5682 0.9172 0.3590 0.196 Uiso 1 1 calc R U . . .
H29B H 0.4702 0.8455 0.4045 0.196 Uiso 1 1 calc R U . . .
H29C H 0.4698 0.9449 0.3445 0.196 Uiso 1 1 calc R U . . .
C30 C 0.6047(6) 0.9771(5) 0.1577(6) 0.075(3) Uani 1 1 d . . . . .
H30A H 0.6626 1.0072 0.1556 0.112 Uiso 1 1 calc R U . . .
H30B H 0.5533 1.0147 0.1571 0.112 Uiso 1 1 calc R U . . .
H30C H 0.6251 0.9643 0.1078 0.112 Uiso 1 1 calc R U . . .
Si4 Si 0.49581(14) 0.73254(13) 0.15899(12) 0.0424(5) Uani 1 1 d . . . . .
C31 C 0.3984(6) 0.6593(6) 0.1643(6) 0.073(3) Uani 1 1 d . . . . .
H31A H 0.3528 0.6943 0.1428 0.110 Uiso 1 1 calc R U . . .
H31B H 0.3610 0.6163 0.2238 0.110 Uiso 1 1 calc R U . . .
H31C H 0.4301 0.6286 0.1289 0.110 Uiso 1 1 calc R U . . .
C32 C 0.5896(6) 0.6644(6) 0.1854(7) 0.086(3) Uani 1 1 d . . . . .
H32A H 0.6140 0.6357 0.1471 0.129 Uiso 1 1 calc R U . . .
H32B H 0.5585 0.6197 0.2449 0.129 Uiso 1 1 calc R U . . .
H32C H 0.6455 0.7018 0.1780 0.129 Uiso 1 1 calc R U . . .
C33 C 0.5613(8) 0.8200(7) 0.0482(5) 0.100(4) Uani 1 1 d . . . . .
H33A H 0.6029 0.8644 0.0484 0.150 Uiso 1 1 calc R U . . .
H33B H 0.5121 0.8473 0.0266 0.150 Uiso 1 1 calc R U . . .
H33C H 0.6035 0.7944 0.0111 0.150 Uiso 1 1 calc R U . . .
Si5 Si 0.04459(11) 0.52541(9) 0.75608(9) 0.0212(3) Uani 1 1 d . . . . .
Si6 Si 0.04242(12) 0.65914(10) 0.76580(11) 0.0277(3) Uani 1 1 d . . . . .
C34 C 0.0089(6) 0.7407(4) 0.6808(5) 0.0457(17) Uani 1 1 d . . . . .
H34A H 0.0607 0.7520 0.6243 0.068 Uiso 1 1 calc R U . . .
H34B H 0.0035 0.7954 0.6872 0.068 Uiso 1 1 calc R U . . .
H34C H -0.0551 0.7176 0.6861 0.068 Uiso 1 1 calc R U . . .
C35 C 0.1659(5) 0.7033(4) 0.7545(4) 0.0404(16) Uani 1 1 d . . . . .
H35A H 0.2184 0.7085 0.7005 0.061 Uiso 1 1 calc R U . . .
H35B H 0.1806 0.6633 0.8025 0.061 Uiso 1 1 calc R U . . .
H35C H 0.1633 0.7611 0.7546 0.061 Uiso 1 1 calc R U . . .
C36 C -0.0538(5) 0.6428(5) 0.8732(4) 0.0473(18) Uani 1 1 d . . . . .
H36A H -0.0515 0.6974 0.8793 0.071 Uiso 1 1 calc R U . . .
H36B H -0.0401 0.5962 0.9184 0.071 Uiso 1 1 calc R U . . .
H36C H -0.1201 0.6262 0.8780 0.071 Uiso 1 1 calc R U . . .
Si7 Si 0.07693(12) 0.41385(10) 0.86539(10) 0.0297(4) Uani 1 1 d . . . . .
C37 C 0.1761(5) 0.4569(4) 0.8865(4) 0.0450(16) Uani 1 1 d . . . . .
H37A H 0.2372 0.4822 0.8337 0.068 Uiso 1 1 calc R U . . .
H37B H 0.1896 0.4088 0.9308 0.068 Uiso 1 1 calc R U . . .
H37C H 0.1531 0.5021 0.9061 0.068 Uiso 1 1 calc R U . . .
C38 C 0.1214(6) 0.3240(4) 0.8330(5) 0.0507(19) Uani 1 1 d . . . . .
H38A H 0.0690 0.2979 0.8252 0.076 Uiso 1 1 calc R U . . .
H38B H 0.1372 0.2789 0.8777 0.076 Uiso 1 1 calc R U . . .
H38C H 0.1813 0.3483 0.7790 0.076 Uiso 1 1 calc R U . . .
C39 C -0.0419(5) 0.3672(5) 0.9669(4) 0.0472(17) Uani 1 1 d . . . . .
H39A H -0.0655 0.4138 0.9842 0.071 Uiso 1 1 calc R U . . .
H39B H -0.0287 0.3208 1.0126 0.071 Uiso 1 1 calc R U . . .
H39C H -0.0929 0.3428 0.9566 0.071 Uiso 1 1 calc R U . . .
Si8 Si -0.10931(11) 0.47828(10) 0.76222(11) 0.0280(3) Uani 1 1 d . . . . .
C40 C -0.1288(5) 0.3565(4) 0.7992(5) 0.0428(16) Uani 1 1 d . . . . .
H40A H -0.1734 0.3409 0.7775 0.064 Uiso 1 1 calc R U . . .
H40B H -0.1587 0.3270 0.8619 0.064 Uiso 1 1 calc R U . . .
H40C H -0.0645 0.3378 0.7774 0.064 Uiso 1 1 calc R U . . .
C41 C -0.1183(5) 0.5331(4) 0.6562(4) 0.0428(16) Uani 1 1 d . . . . .
H41A H -0.0989 0.5966 0.6325 0.064 Uiso 1 1 calc R U . . .
H41B H -0.1871 0.5200 0.6642 0.064 Uiso 1 1 calc R U . . .
H41C H -0.0737 0.5112 0.6167 0.064 Uiso 1 1 calc R U . . .
C42 C -0.2144(5) 0.5045(5) 0.8413(5) 0.0460(17) Uani 1 1 d . . . . .
H42A H -0.2150 0.5678 0.8171 0.069 Uiso 1 1 calc R U . . .
H42B H -0.2051 0.4860 0.8945 0.069 Uiso 1 1 calc R U . . .
H42C H -0.2780 0.4734 0.8534 0.069 Uiso 1 1 calc R U . . .
C43 C 0.5254(9) 0.2714(10) 0.1054(9) 0.096(4) Uani 1 1 d . . . . .
C44 C 0.4567(10) 0.2035(8) 0.1680(7) 0.092(3) Uani 1 1 d . . . . .
H44 H 0.4761 0.1538 0.2029 0.110 Uiso 1 1 calc R U . . .
C45 C 0.3577(9) 0.2039(8) 0.1829(8) 0.096(4) Uani 1 1 d . . . . .
H45 H 0.3104 0.1531 0.2262 0.115 Uiso 1 1 calc R U . . .
C46 C 0.3257(10) 0.2743(10) 0.1380(9) 0.101(4) Uani 1 1 d . . . . .
H46 H 0.2566 0.2739 0.1509 0.121 Uiso 1 1 calc R U . . .
C47 C 0.3946(14) 0.3471(10) 0.0728(9) 0.116(5) Uani 1 1 d . . . . .
H47 H 0.3732 0.3966 0.0397 0.139 Uiso 1 1 calc R U . . .
C48 C 0.4990(13) 0.3474(9) 0.0554(7) 0.112(5) Uani 1 1 d . . . . .
H48 H 0.5478 0.3971 0.0118 0.135 Uiso 1 1 calc R U . . .
C49 C 0.6333(11) 0.2675(12) 0.0909(11) 0.165(7) Uani 1 1 d . . . . .
H49A H 0.6375 0.2163 0.1385 0.248 Uiso 1 1 calc R U . . .
H49B H 0.6630 0.3209 0.0876 0.248 Uiso 1 1 calc R U . . .
H49C H 0.6696 0.2627 0.0371 0.248 Uiso 1 1 calc R U . . .
C50 C -0.0271(15) 0.0363(10) -0.0314(10) 0.092(6) Uiso 0.5 1 d G . P . .
C51 C 0.0756(13) 0.0405(10) -0.0589(9) 0.081(8) Uiso 0.5 1 d G . P . .
H51 H 0.1188 0.0840 -0.1136 0.097 Uiso 0.5 1 calc R U P . .
C52 C 0.1150(10) -0.0191(13) -0.0062(13) 0.135(10) Uiso 0.5 1 d G . P . .
H52 H 0.1852 -0.0162 -0.0250 0.162 Uiso 0.5 1 calc R U P . .
C53 C 0.0518(15) -0.0828(11) 0.0738(12) 0.138(17) Uiso 0.5 1 d G . P . .
H53 H 0.0787 -0.1235 0.1098 0.165 Uiso 0.5 1 calc R U P . .
C54 C -0.0509(14) -0.0870(8) 0.1013(8) 0.070(5) Uiso 0.5 1 d G . P . .
H54 H -0.0942 -0.1306 0.1560 0.085 Uiso 0.5 1 calc R U P . .
C55 C -0.0904(9) -0.0275(11) 0.0486(11) 0.078(8) Uiso 0.5 1 d G . P . .
H55 H -0.1606 -0.0303 0.0674 0.094 Uiso 0.5 1 calc R U P . .
C56 C -0.079(3) 0.089(3) -0.074(2) 0.19(2) Uiso 0.5 1 d . . P . .
H56A H -0.1045 0.1299 -0.0493 0.288 Uiso 0.5 1 calc R U P . .
H56B H -0.1344 0.0525 -0.0684 0.288 Uiso 0.5 1 calc R U P . .
H56C H -0.0342 0.1215 -0.1346 0.288 Uiso 0.5 1 calc R U P . .

loop_
_atom_site_aniso_label
_atom_site_aniso_U_11
_atom_site_aniso_U_22
_atom_site_aniso_U_33
_atom_site_aniso_U_23
_atom_site_aniso_U_13
_atom_site_aniso_U_12
K 0.0358(8) 0.0334(7) 0.0547(9) -0.0284(7) -0.0179(7) 0.0043(6)
Ge1 0.0212(3) 0.0211(3) 0.0293(3) -0.0133(2) -0.0122(3) 0.0039(2)
Ge2 0.0290(3) 0.0243(3) 0.0268(3) -0.0144(3) -0.0098(3) 0.0070(2)
Ge3 0.0243(3) 0.0206(3) 0.0236(3) -0.0074(2) -0.0078(2) 0.0057(2)
Ge4 0.0208(3) 0.0235(3) 0.0305(3) -0.0099(2) -0.0123(3) 0.0080(2)
Ge5 0.0193(3) 0.0212(3) 0.0237(3) -0.0114(2) -0.0085(2) 0.0036(2)
Ge6 0.0261(3) 0.0197(3) 0.0287(3) -0.0095(2) -0.0129(3) 0.0060(2)
Ge7 0.0177(3) 0.0273(3) 0.0300(3) -0.0110(3) -0.0087(3) 0.0032(2)
Ge8 0.0276(3) 0.0203(3) 0.0304(3) -0.0127(2) -0.0095(3) 0.0021(2)
Ge9 0.0245(3) 0.0339(3) 0.0293(3) -0.0144(3) -0.0141(3) 0.0020(2)
C1 0.026(3) 0.023(3) 0.036(3) -0.013(2) -0.013(3) 0.006(2)
C2 0.028(3) 0.025(3) 0.043(4) -0.021(3) -0.016(3) 0.004(2)
C3 0.031(3) 0.024(3) 0.032(3) -0.013(2) -0.007(3) 0.003(2)
C4 0.034(3) 0.021(3) 0.033(3) -0.014(2) -0.010(3) 0.004(2)
O 0.028(2) 0.0218(19) 0.034(2) -0.0147(17) -0.0056(18) 0.0014(16)
B 0.026(3) 0.024(3) 0.040(4) -0.018(3) -0.014(3) 0.007(3)
N1 0.026(3) 0.021(2) 0.043(3) -0.020(2) -0.008(2) 0.0057(19)
C5 0.042(4) 0.027(3) 0.056(4) -0.026(3) -0.003(3) 0.001(3)
C6 0.041(4) 0.031(3) 0.062(5) -0.029(3) -0.005(3) 0.007(3)
N2 0.035(3) 0.019(2) 0.046(3) -0.019(2) -0.010(2) 0.005(2)
C7 0.029(3) 0.024(3) 0.040(3) -0.020(3) -0.014(3) 0.006(2)
C8 0.029(3) 0.029(3) 0.032(3) -0.018(3) -0.012(3) 0.006(2)
C9 0.030(3) 0.041(3) 0.043(4) -0.023(3) -0.013(3) 0.005(3)
C10 0.057(4) 0.030(3) 0.037(4) -0.014(3) -0.023(3) -0.004(3)
C11 0.065(5) 0.027(3) 0.053(4) -0.021(3) -0.042(4) 0.013(3)
C12 0.035(3) 0.038(3) 0.047(4) -0.027(3) -0.025(3) 0.013(3)
C13 0.034(4) 0.040(4) 0.054(4) -0.020(3) -0.016(3) 0.016(3)
C14 0.079(6) 0.045(4) 0.054(5) -0.010(4) -0.032(5) -0.007(4)
C15 0.034(4) 0.049(4) 0.073(5) -0.037(4) -0.029(4) 0.015(3)
C16 0.034(3) 0.013(2) 0.044(4) -0.012(2) -0.012(3) 0.004(2)
C17 0.037(4) 0.019(3) 0.056(4) -0.016(3) -0.024(3) 0.005(2)
C18 0.055(4) 0.025(3) 0.043(4) -0.014(3) -0.025(3) 0.007(3)
C19 0.049(4) 0.026(3) 0.040(4) -0.016(3) -0.014(3) 0.007(3)
C20 0.025(3) 0.030(3) 0.050(4) -0.020(3) -0.011(3) 0.010(2)
C21 0.033(3) 0.027(3) 0.043(4) -0.019(3) -0.018(3) 0.009(3)
C22 0.048(5) 0.046(4) 0.080(6) -0.023(4) -0.040(4) 0.001(3)
C23 0.065(5) 0.051(4) 0.047(5) -0.017(4) -0.004(4) 0.005(4)
C24 0.048(4) 0.053(4) 0.052(5) -0.018(4) -0.025(4) 0.006(3)
Si1 0.0239(8) 0.0211(7) 0.0239(8) -0.0072(6) -0.0065(7) 0.0052(6)
Si2 0.0343(11) 0.0321(10) 0.0774(16) 0.0039(10) -0.0201(11) 0.0108(8)
C25 0.132(11) 0.127(10) 0.250(17) -0.139(12) -0.123(12) 0.099(9)
C26 0.054(5) 0.054(5) 0.085(6) -0.007(4) -0.046(5) 0.007(4)
C27 0.092(8) 0.110(9) 0.133(10) 0.039(7) -0.045(7) 0.022(7)
Si3 0.0333(10) 0.0303(8) 0.0391(10) -0.0148(8) -0.0071(8) -0.0053(7)
C28 0.059(5) 0.041(4) 0.110(7) -0.017(4) -0.056(5) 0.002(4)
C29 0.085(8) 0.193(12) 0.113(9) -0.127(10) 0.030(6) -0.073(8)
C30 0.059(5) 0.036(4) 0.096(7) 0.004(4) -0.035(5) -0.011(4)
Si4 0.0344(10) 0.0511(11) 0.0350(10) -0.0254(9) 0.0003(8) -0.0064(8)
C31 0.062(6) 0.104(7) 0.066(6) -0.056(6) -0.016(5) -0.011(5)
C32 0.059(6) 0.092(7) 0.153(10) -0.096(7) -0.044(6) 0.039(5)
C33 0.126(10) 0.095(7) 0.034(5) -0.029(5) 0.014(5) -0.019(7)
Si5 0.0205(8) 0.0209(7) 0.0218(8) -0.0095(6) -0.0080(6) 0.0031(6)
Si6 0.0277(9) 0.0270(8) 0.0347(9) -0.0195(7) -0.0125(7) 0.0066(6)
C34 0.065(5) 0.030(3) 0.060(5) -0.026(3) -0.037(4) 0.021(3)
C35 0.038(4) 0.034(3) 0.056(4) -0.028(3) -0.016(3) 0.001(3)
C36 0.045(4) 0.055(4) 0.051(4) -0.040(4) -0.011(3) 0.009(3)
Si7 0.0310(9) 0.0290(8) 0.0221(8) -0.0059(7) -0.0096(7) 0.0062(7)
C37 0.045(4) 0.050(4) 0.035(4) -0.009(3) -0.021(3) 0.006(3)
C38 0.073(5) 0.032(3) 0.049(4) -0.013(3) -0.032(4) 0.023(3)
C39 0.043(4) 0.051(4) 0.026(3) -0.001(3) -0.010(3) -0.003(3)
Si8 0.0197(8) 0.0320(8) 0.0337(9) -0.0181(7) -0.0082(7) 0.0022(6)
C40 0.035(4) 0.035(3) 0.052(4) -0.018(3) -0.012(3) -0.005(3)
C41 0.033(4) 0.054(4) 0.048(4) -0.026(3) -0.019(3) 0.008(3)
C42 0.026(3) 0.063(4) 0.051(4) -0.035(4) -0.008(3) 0.003(3)
C43 0.093(9) 0.114(10) 0.091(9) -0.077(8) -0.011(7) -0.001(8)
C44 0.101(9) 0.097(8) 0.087(8) -0.064(7) -0.024(7) 0.016(7)
C45 0.093(9) 0.105(9) 0.129(10) -0.090(9) -0.042(8) 0.017(7)
C46 0.105(10) 0.118(10) 0.123(11) -0.089(9) -0.051(9) 0.032(9)
C47 0.174(15) 0.110(11) 0.104(11) -0.074(9) -0.066(11) 0.046(11)
C48 0.156(14) 0.097(9) 0.064(7) -0.051(7) -0.007(8) -0.023(9)
C49 0.105(12) 0.24(2) 0.194(17) -0.153(16) -0.047(12) 0.038(12)

loop_
_atom_type_symbol
_atom_type_description
_atom_type_scat_dispersion_real
_atom_type_scat_dispersion_imag
_atom_type_scat_source
C C 0.0033 0.0016 'International Tables Vol C Tables 4.2.6.8 and 6.1.1.4'
H H 0.0000 0.0000 'International Tables Vol C Tables 4.2.6.8 and 6.1.1.4'
B B 0.0013 0.0007 'International Tables Vol C Tables 4.2.6.8 and 6.1.1.4'
N N 0.0061 0.0033 'International Tables Vol C Tables 4.2.6.8 and 6.1.1.4'
O O 0.0106 0.0060 'International Tables Vol C Tables 4.2.6.8 and 6.1.1.4'
K K 0.2009 0.2494 'International Tables Vol C Tables 4.2.6.8 and 6.1.1.4'
Si Si 0.0817 0.0704 'International Tables Vol C Tables 4.2.6.8 and 6.1.1.4'
Ge Ge 0.1547 1.8001 'International Tables Vol C Tables 4.2.6.8 and 6.1.1.4'

loop_
_geom_angle_atom_site_label_1
_geom_angle_atom_site_label_2
_geom_angle_atom_site_label_3
_geom_angle
_geom_angle_site_symmetry_1
_geom_angle_site_symmetry_3
_geom_angle_publ_flag
O K C7 60.70(13) . . ?
O K C8 82.95(13) . . ?
C7 K C8 26.18(14) . . ?
O K C12 65.24(14) . . ?
C7 K C12 25.31(14) . . ?
C8 K C12 44.43(15) . . ?
O K C9 104.96(13) . . ?
C7 K C9 44.35(15) . . ?
C8 K C9 24.85(14) . . ?
C12 K C9 49.92(16) . . ?
O K Ge2 118.24(9) . . ?
C7 K Ge2 122.78(12) . . ?
C8 K Ge2 126.98(12) . . ?
C12 K Ge2 97.99(11) . . ?
C9 K Ge2 105.15(12) . . ?
O K C11 87.73(14) . . ?
C7 K C11 42.99(15) . . ?
C8 K C11 49.88(15) . . ?
C12 K C11 23.53(15) . . ?
C9 K C11 41.53(16) . . ?
Ge2 K C11 81.06(10) . . ?
O K C10 106.60(13) . . ?
C7 K C10 50.43(15) . . ?
C8 K C10 42.98(15) . . ?
C12 K C10 41.82(16) . . ?
C9 K C10 23.74(15) . . ?
Ge2 K C10 84.06(11) . . ?
C11 K C10 23.14(16) . . ?
O K Ge6 104.70(8) . . ?
C7 K Ge6 157.10(12) . . ?
C8 K Ge6 171.18(12) . . ?
C12 K Ge6 134.73(11) . . ?
C9 K Ge6 146.33(12) . . ?
Ge2 K Ge6 45.56(2) . . ?
C11 K Ge6 125.02(11) . . ?
C10 K Ge6 129.03(11) . . ?
O K Ge7 138.06(10) . 2_666 ?
C7 K Ge7 145.77(11) . 2_666 ?
C8 K Ge7 119.92(11) . 2_666 ?
C12 K Ge7 155.54(12) . 2_666 ?
C9 K Ge7 107.43(11) . 2_666 ?
Ge2 K Ge7 77.71(3) . 2_666 ?
C11 K Ge7 134.17(12) . 2_666 ?
C10 K Ge7 113.81(11) . 2_666 ?
Ge6 K Ge7 56.98(2) . 2_666 ?
O K Ge9 165.23(9) . 2_666 ?
C7 K Ge9 111.57(12) . 2_666 ?
C8 K Ge9 86.91(11) . 2_666 ?
C12 K Ge9 113.80(12) . 2_666 ?
C9 K Ge9 67.81(11) . 2_666 ?
Ge2 K Ge9 76.49(3) . 2_666 ?
C11 K Ge9 93.93(12) . 2_666 ?
C10 K Ge9 72.25(11) . 2_666 ?
Ge6 K Ge9 86.35(3) . 2_666 ?
Ge7 K Ge9 41.74(2) 2_666 2_666 ?
C1 Ge1 Ge2 126.35(16) . . ?
C1 Ge1 Ge5 113.45(17) . . ?
Ge2 Ge1 Ge5 107.22(3) . . ?
C1 Ge1 Ge4 125.51(15) . . ?
Ge2 Ge1 Ge4 103.25(3) . . ?
Ge5 Ge1 Ge4 63.25(2) . . ?
C1 Ge1 Ge6 109.43(17) . . ?
Ge2 Ge1 Ge6 61.44(2) . . ?
Ge5 Ge1 Ge6 62.62(2) . . ?
Ge4 Ge1 Ge6 113.63(3) . . ?
Ge1 Ge2 Ge3 77.49(2) . . ?
Ge1 Ge2 Ge7 99.79(3) . . ?
Ge3 Ge2 Ge7 59.96(2) . . ?
Ge1 Ge2 Ge6 63.99(2) . . ?
Ge3 Ge2 Ge6 98.25(3) . . ?
Ge7 Ge2 Ge6 60.16(2) . . ?
Ge1 Ge2 K 101.48(3) . . ?
Ge3 Ge2 K 166.04(4) . . ?
Ge7 Ge2 K 106.98(3) . . ?
Ge6 Ge2 K 69.31(3) . . ?
Si1 Ge3 Ge4 126.72(4) . . ?
Si1 Ge3 Ge2 122.58(4) . . ?
Ge4 Ge3 Ge2 102.55(3) . . ?
Si1 Ge3 Ge8 112.12(4) . . ?
Ge4 Ge3 Ge8 64.56(2) . . ?
Ge2 Ge3 Ge8 114.88(3) . . ?
Si1 Ge3 Ge7 109.31(5) . . ?
Ge4 Ge3 Ge7 116.38(3) . . ?
Ge2 Ge3 Ge7 62.37(2) . . ?
Ge8 Ge3 Ge7 68.61(2) . . ?
Ge3 Ge4 Ge1 76.43(2) . . ?
Ge3 Ge4 Ge5 89.92(3) . . ?
Ge1 Ge4 Ge5 57.77(2) . . ?
Ge3 Ge4 Ge8 58.50(2) . . ?
Ge1 Ge4 Ge8 97.45(2) . . ?
Ge5 Ge4 Ge8 57.49(2) . . ?
Si5 Ge5 Ge1 122.07(4) . . ?
Si5 Ge5 Ge9 115.89(4) . . ?
Ge1 Ge5 Ge9 115.24(3) . . ?
Si5 Ge5 Ge8 124.62(4) . . ?
Ge1 Ge5 Ge8 101.93(3) . . ?
Ge9 Ge5 Ge8 62.71(2) . . ?
Si5 Ge5 Ge4 111.54(4) . . ?
Ge1 Ge5 Ge4 58.99(2) . . ?
Ge9 Ge5 Ge4 121.26(3) . . ?
Ge8 Ge5 Ge4 62.57(2) . . ?
Si5 Ge5 Ge6 130.43(4) . . ?
Ge1 Ge5 Ge6 62.72(2) . . ?
Ge9 Ge5 Ge6 58.75(2) . . ?
Ge8 Ge5 Ge6 97.71(2) . . ?
Ge4 Ge5 Ge6 110.35(3) . . ?
Ge9 Ge6 Ge7 58.48(2) . . ?
Ge9 Ge6 Ge2 112.45(3) . . ?
Ge7 Ge6 Ge2 59.47(2) . . ?
Ge9 Ge6 Ge5 56.50(2) . . ?
Ge7 Ge6 Ge5 86.14(2) . . ?
Ge2 Ge6 Ge5 95.99(2) . . ?
Ge9 Ge6 Ge1 105.97(2) . . ?
Ge7 Ge6 Ge1 93.17(2) . . ?
Ge2 Ge6 Ge1 54.58(2) . . ?
Ge5 Ge6 Ge1 54.652(19) . . ?
Ge9 Ge6 K 153.38(3) . . ?
Ge7 Ge6 K 103.71(3) . . ?
Ge2 Ge6 K 65.13(3) . . ?
Ge5 Ge6 K 147.87(3) . . ?
Ge1 Ge6 K 93.87(3) . . ?
Ge9 Ge7 Ge3 106.69(3) . . ?
Ge9 Ge7 Ge2 113.84(3) . . ?
Ge3 Ge7 Ge2 57.67(2) . . ?
Ge9 Ge7 Ge6 59.12(2) . . ?
Ge3 Ge7 Ge6 96.88(3) . . ?
Ge2 Ge7 Ge6 60.37(2) . . ?
Ge9 Ge7 Ge8 57.68(2) . . ?
Ge3 Ge7 Ge8 55.33(2) . . ?
Ge2 Ge7 Ge8 101.11(3) . . ?
Ge6 Ge7 Ge8 91.76(2) . . ?
Ge9 Ge7 K 72.74(3) . 2_666 ?
Ge3 Ge7 K 127.28(3) . 2_666 ?
Ge2 Ge7 K 171.27(3) . 2_666 ?
Ge6 Ge7 K 122.48(3) . 2_666 ?
Ge8 Ge7 K 87.24(3) . 2_666 ?
Ge3 Ge8 Ge5 90.50(2) . . ?
Ge3 Ge8 Ge9 104.72(3) . . ?
Ge5 Ge8 Ge9 57.50(2) . . ?
Ge3 Ge8 Ge4 56.94(2) . . ?
Ge5 Ge8 Ge4 59.94(2) . . ?
Ge9 Ge8 Ge4 113.99(3) . . ?
Ge3 Ge8 Ge7 56.06(2) . . ?
Ge5 Ge8 Ge7 84.26(2) . . ?
Ge9 Ge8 Ge7 54.74(2) . . ?
Ge4 Ge8 Ge7 101.10(2) . . ?
Ge5 Ge9 Ge7 92.97(3) . . ?
Ge5 Ge9 Ge6 64.75(2) . . ?
Ge7 Ge9 Ge6 62.40(2) . . ?
Ge5 Ge9 Ge8 59.79(2) . . ?
Ge7 Ge9 Ge8 67.58(2) . . ?
Ge6 Ge9 Ge8 99.67(3) . . ?
Ge5 Ge9 K 146.50(3) . 2_666 ?
Ge7 Ge9 K 65.52(3) . 2_666 ?
Ge6 Ge9 K 119.10(3) . 2_666 ?
Ge8 Ge9 K 87.55(3) . 2_666 ?
C2 C1 Ge1 116.1(4) . . ?
C2 C1 H1A 108.3 . . ?
Ge1 C1 H1A 108.3 . . ?
C2 C1 H1B 108.3 . . ?
Ge1 C1 H1B 108.3 . . ?
H1A C1 H1B 107.4 . . ?
C3 C2 C1 114.2(5) . . ?
C3 C2 H2A 108.7 . . ?
C1 C2 H2A 108.7 . . ?
C3 C2 H2B 108.7 . . ?
C1 C2 H2B 108.7 . . ?
H2A C2 H2B 107.6 . . ?
C2 C3 C4 114.3(5) . . ?
C2 C3 H3A 108.7 . . ?
C4 C3 H3A 108.7 . . ?
C2 C3 H3B 108.7 . . ?
C4 C3 H3B 108.7 . . ?
H3A C3 H3B 107.6 . . ?
O C4 C3 110.7(4) . . ?
O C4 H4A 109.5 . . ?
C3 C4 H4A 109.5 . . ?
O C4 H4B 109.5 . . ?
C3 C4 H4B 109.5 . . ?
H4A C4 H4B 108.1 . . ?
B O C4 120.0(4) . . ?
B O K 116.8(3) . . ?
C4 O K 122.9(3) . . ?
O B N1 120.7(5) . . ?
O B N2 129.9(6) . . ?
N1 B N2 109.4(5) . . ?
B N1 C7 125.7(4) . . ?
B N1 C5 110.0(5) . . ?
C7 N1 C5 118.6(5) . . ?
N1 C5 C6 104.0(5) . . ?
N1 C5 H5A 111.0 . . ?
C6 C5 H5A 111.0 . . ?
N1 C5 H5B 111.0 . . ?
C6 C5 H5B 111.0 . . ?
H5A C5 H5B 109.0 . . ?
N2 C6 C5 105.2(5) . . ?
N2 C6 H6A 110.7 . . ?
C5 C6 H6A 110.7 . . ?
N2 C6 H6B 110.7 . . ?
C5 C6 H6B 110.7 . . ?
H6A C6 H6B 108.8 . . ?
B N2 C16 131.4(5) . . ?
B N2 C6 108.8(5) . . ?
C16 N2 C6 118.6(4) . . ?
C8 C7 C12 119.5(5) . . ?
C8 C7 N1 119.7(5) . . ?
C12 C7 N1 120.7(5) . . ?
C8 C7 K 79.5(3) . . ?
C12 C7 K 86.0(3) . . ?
N1 C7 K 103.3(3) . . ?
C9 C8 C7 119.3(5) . . ?
C9 C8 C13 119.2(5) . . ?
C7 C8 C13 121.5(5) . . ?
C9 C8 K 85.0(3) . . ?
C7 C8 K 74.3(3) . . ?
C13 C8 K 108.8(4) . . ?
C8 C9 C10 121.0(6) . . ?
C8 C9 K 70.1(3) . . ?
C10 C9 K 84.4(4) . . ?
C8 C9 H9 119.5 . . ?
C10 C9 H9 119.5 . . ?
K C9 H9 119.5 . . ?
C11 C10 C9 118.4(6) . . ?
C11 C10 C14 121.4(6) . . ?
C9 C10 C14 120.2(6) . . ?
C11 C10 K 77.2(4) . . ?
C9 C10 K 71.8(4) . . ?
C14 C10 K 120.9(4) . . ?
C12 C11 C10 121.8(6) . . ?
C12 C11 K 71.7(3) . . ?
C10 C11 K 79.7(4) . . ?
C12 C11 H11 119.1 . . ?
C10 C11 H11 119.1 . . ?
K C11 H11 120.4 . . ?
C11 C12 C7 119.8(6) . . ?
C11 C12 C15 119.7(6) . . ?
C7 C12 C15 120.5(6) . . ?
C11 C12 K 84.8(4) . . ?
C7 C12 K 68.7(3) . . ?
C15 C12 K 117.7(4) . . ?
C8 C13 H13A 109.5 . . ?
C8 C13 H13B 109.5 . . ?
H13A C13 H13B 109.5 . . ?
C8 C13 H13C 109.5 . . ?
H13A C13 H13C 109.5 . . ?
H13B C13 H13C 109.5 . . ?
C10 C14 H14A 109.5 . . ?
C10 C14 H14B 109.5 . . ?
H14A C14 H14B 109.5 . . ?
C10 C14 H14C 109.5 . . ?
H14A C14 H14C 109.5 . . ?
H14B C14 H14C 109.5 . . ?
C12 C15 H15A 109.5 . . ?
C12 C15 H15B 109.5 . . ?
H15A C15 H15B 109.5 . . ?
C12 C15 H15C 109.5 . . ?
H15A C15 H15C 109.5 . . ?
H15B C15 H15C 109.5 . . ?
C21 C16 C17 120.4(6) . . ?
C21 C16 N2 119.2(6) . . ?
C17 C16 N2 120.4(6) . . ?
C16 C17 C18 119.1(6) . . ?
C16 C17 C22 120.6(6) . . ?
C18 C17 C22 120.2(6) . . ?
C19 C18 C17 121.1(6) . . ?
C19 C18 H18 119.5 . . ?
C17 C18 H18 119.5 . . ?
C20 C19 C18 118.9(6) . . ?
C20 C19 C23 121.1(7) . . ?
C18 C19 C23 120.0(7) . . ?
C19 C20 C21 122.0(6) . . ?
C19 C20 H20 119.0 . . ?
C21 C20 H20 119.0 . . ?
C16 C21 C20 118.5(6) . . ?
C16 C21 C24 120.9(6) . . ?
C20 C21 C24 120.7(6) . . ?
C17 C22 H22A 109.5 . . ?
C17 C22 H22B 109.5 . . ?
H22A C22 H22B 109.5 . . ?
C17 C22 H22C 109.5 . . ?
H22A C22 H22C 109.5 . . ?
H22B C22 H22C 109.5 . . ?
C19 C23 H23A 109.5 . . ?
C19 C23 H23B 109.5 . . ?
H23A C23 H23B 109.5 . . ?
C19 C23 H23C 109.5 . . ?
H23A C23 H23C 109.5 . . ?
H23B C23 H23C 109.5 . . ?
C21 C24 H24A 109.5 . . ?
C21 C24 H24B 109.5 . . ?
H24A C24 H24B 109.5 . . ?
C21 C24 H24C 109.5 . . ?
H24A C24 H24C 109.5 . . ?
H24B C24 H24C 109.5 . . ?
Si2 Si1 Si4 115.46(11) . . ?
Si2 Si1 Si3 108.42(9) . . ?
Si4 Si1 Si3 108.78(9) . . ?
Si2 Si1 Ge3 104.56(8) . . ?
Si4 Si1 Ge3 105.00(7) . . ?
Si3 Si1 Ge3 114.77(8) . . ?
C27 Si2 C26 112.1(5) . . ?
C27 Si2 C25 104.6(7) . . ?
C26 Si2 C25 104.2(5) . . ?
C27 Si2 Si1 114.5(4) . . ?
C26 Si2 Si1 114.5(3) . . ?
C25 Si2 Si1 105.6(3) . . ?
Si2 C25 H25A 109.5 . . ?
Si2 C25 H25B 109.5 . . ?
H25A C25 H25B 109.5 . . ?
Si2 C25 H25C 109.5 . . ?
H25A C25 H25C 109.5 . . ?
H25B C25 H25C 109.5 . . ?
Si2 C26 H26A 109.5 . . ?
Si2 C26 H26B 109.5 . . ?
H26A C26 H26B 109.5 . . ?
Si2 C26 H26C 109.5 . . ?
H26A C26 H26C 109.5 . . ?
H26B C26 H26C 109.5 . . ?
Si2 C27 H27A 109.5 . . ?
Si2 C27 H27B 109.5 . . ?
H27A C27 H27B 109.5 . . ?
Si2 C27 H27C 109.5 . . ?
H27A C27 H27C 109.5 . . ?
H27B C27 H27C 109.5 . . ?
C30 Si3 C28 106.9(4) . . ?
C30 Si3 C29 109.1(5) . . ?
C28 Si3 C29 106.2(6) . . ?
C30 Si3 Si1 109.7(3) . . ?
C28 Si3 Si1 112.4(2) . . ?
C29 Si3 Si1 112.2(3) . . ?
Si3 C28 H28A 109.5 . . ?
Si3 C28 H28B 109.5 . . ?
H28A C28 H28B 109.5 . . ?
Si3 C28 H28C 109.5 . . ?
H28A C28 H28C 109.5 . . ?
H28B C28 H28C 109.5 . . ?
Si3 C29 H29A 109.5 . . ?
Si3 C29 H29B 109.5 . . ?
H29A C29 H29B 109.5 . . ?
Si3 C29 H29C 109.5 . . ?
H29A C29 H29C 109.5 . . ?
H29B C29 H29C 109.5 . . ?
Si3 C30 H30A 109.5 . . ?
Si3 C30 H30B 109.5 . . ?
H30A C30 H30B 109.5 . . ?
Si3 C30 H30C 109.5 . . ?
H30A C30 H30C 109.5 . . ?
H30B C30 H30C 109.5 . . ?
C33 Si4 C31 110.4(5) . . ?
C33 Si4 C32 107.3(5) . . ?
C31 Si4 C32 107.0(4) . . ?
C33 Si4 Si1 110.9(3) . . ?
C31 Si4 Si1 110.5(3) . . ?
C32 Si4 Si1 110.8(3) . . ?
Si4 C31 H31A 109.5 . . ?
Si4 C31 H31B 109.5 . . ?
H31A C31 H31B 109.5 . . ?
Si4 C31 H31C 109.5 . . ?
H31A C31 H31C 109.5 . . ?
H31B C31 H31C 109.5 . . ?
Si4 C32 H32A 109.5 . . ?
Si4 C32 H32B 109.5 . . ?
H32A C32 H32B 109.5 . . ?
Si4 C32 H32C 109.5 . . ?
H32A C32 H32C 109.5 . . ?
H32B C32 H32C 109.5 . . ?
Si4 C33 H33A 109.5 . . ?
Si4 C33 H33B 109.5 . . ?
H33A C33 H33B 109.5 . . ?
Si4 C33 H33C 109.5 . . ?
H33A C33 H33C 109.5 . . ?
H33B C33 H33C 109.5 . . ?
Si6 Si5 Si7 112.82(8) . . ?
Si6 Si5 Si8 110.32(8) . . ?
Si7 Si5 Si8 108.55(8) . . ?
Si6 Si5 Ge5 104.91(7) . . ?
Si7 Si5 Ge5 106.47(7) . . ?
Si8 Si5 Ge5 113.78(7) . . ?
C34 Si6 C36 108.9(3) . . ?
C34 Si6 C35 109.3(3) . . ?
C36 Si6 C35 108.0(3) . . ?
C34 Si6 Si5 109.4(2) . . ?
C36 Si6 Si5 109.1(2) . . ?
C35 Si6 Si5 112.1(2) . . ?
Si6 C34 H34A 109.5 . . ?
Si6 C34 H34B 109.5 . . ?
H34A C34 H34B 109.5 . . ?
Si6 C34 H34C 109.5 . . ?
H34A C34 H34C 109.5 . . ?
H34B C34 H34C 109.5 . . ?
Si6 C35 H35A 109.5 . . ?
Si6 C35 H35B 109.5 . . ?
H35A C35 H35B 109.5 . . ?
Si6 C35 H35C 109.5 . . ?
H35A C35 H35C 109.5 . . ?
H35B C35 H35C 109.5 . . ?
Si6 C36 H36A 109.5 . . ?
Si6 C36 H36B 109.5 . . ?
H36A C36 H36B 109.5 . . ?
Si6 C36 H36C 109.5 . . ?
H36A C36 H36C 109.5 . . ?
H36B C36 H36C 109.5 . . ?
C38 Si7 C37 108.0(3) . . ?
C38 Si7 C39 109.1(3) . . ?
C37 Si7 C39 109.4(3) . . ?
C38 Si7 Si5 109.9(2) . . ?
C37 Si7 Si5 111.2(2) . . ?
C39 Si7 Si5 109.2(2) . . ?
Si7 C37 H37A 109.5 . . ?
Si7 C37 H37B 109.5 . . ?
H37A C37 H37B 109.5 . . ?
Si7 C37 H37C 109.5 . . ?
H37A C37 H37C 109.5 . . ?
H37B C37 H37C 109.5 . . ?
Si7 C38 H38A 109.5 . . ?
Si7 C38 H38B 109.5 . . ?
H38A C38 H38B 109.5 . . ?
Si7 C38 H38C 109.5 . . ?
H38A C38 H38C 109.5 . . ?
H38B C38 H38C 109.5 . . ?
Si7 C39 H39A 109.5 . . ?
Si7 C39 H39B 109.5 . . ?
H39A C39 H39B 109.5 . . ?
Si7 C39 H39C 109.5 . . ?
H39A C39 H39C 109.5 . . ?
H39B C39 H39C 109.5 . . ?
C41 Si8 C40 108.9(3) . . ?
C41 Si8 C42 107.4(3) . . ?
C40 Si8 C42 107.8(3) . . ?
C41 Si8 Si5 112.5(2) . . ?
C40 Si8 Si5 110.2(2) . . ?
C42 Si8 Si5 109.9(2) . . ?
Si8 C40 H40A 109.5 . . ?
Si8 C40 H40B 109.5 . . ?
H40A C40 H40B 109.5 . . ?
Si8 C40 H40C 109.5 . . ?
H40A C40 H40C 109.5 . . ?
H40B C40 H40C 109.5 . . ?
Si8 C41 H41A 109.5 . . ?
Si8 C41 H41B 109.5 . . ?
H41A C41 H41B 109.5 . . ?
Si8 C41 H41C 109.5 . . ?
H41A C41 H41C 109.5 . . ?
H41B C41 H41C 109.5 . . ?
Si8 C42 H42A 109.5 . . ?
Si8 C42 H42B 109.5 . . ?
H42A C42 H42B 109.5 . . ?
Si8 C42 H42C 109.5 . . ?
H42A C42 H42C 109.5 . . ?
H42B C42 H42C 109.5 . . ?
C44 C43 C48 121.1(13) . . ?
C44 C43 C49 118.9(15) . . ?
C48 C43 C49 119.9(14) . . ?
C43 C44 C45 120.9(13) . . ?
C43 C44 H44 119.6 . . ?
C45 C44 H44 119.6 . . ?
C46 C45 C44 121.9(13) . . ?
C46 C45 H45 119.1 . . ?
C44 C45 H45 119.1 . . ?
C45 C46 C47 119.2(13) . . ?
C45 C46 H46 120.4 . . ?
C47 C46 H46 120.4 . . ?
C46 C47 C48 119.7(14) . . ?
C46 C47 H47 120.1 . . ?
C48 C47 H47 120.1 . . ?
C43 C48 C47 117.1(12) . . ?
C43 C48 H48 121.4 . . ?
C47 C48 H48 121.4 . . ?
C43 C49 H49A 109.5 . . ?
C43 C49 H49B 109.5 . . ?
H49A C49 H49B 109.5 . . ?
C43 C49 H49C 109.5 . . ?
H49A C49 H49C 109.5 . . ?
H49B C49 H49C 109.5 . . ?
C56 C50 C51 128(2) . . ?
C56 C50 C55 112(2) . . ?
C51 C50 C55 120.0 . . ?
C50 C51 C52 120.0 . . ?
C50 C51 H51 120.0 . . ?
C52 C51 H51 120.0 . . ?
C53 C52 C51 120.0 . . ?
C53 C52 H52 120.0 . . ?
C51 C52 H52 120.0 . . ?
C52 C53 C54 120.0 . . ?
C52 C53 H53 120.0 . . ?
C54 C53 H53 120.0 . . ?
C55 C54 C53 120.0 . . ?
C55 C54 H54 120.0 . . ?
C53 C54 H54 120.0 . . ?
C54 C55 C50 120.0 . . ?
C54 C55 H55 120.0 . . ?
C50 C55 H55 120.0 . . ?
C50 C56 H56A 109.5 . . ?
C50 C56 H56B 109.5 . . ?
H56A C56 H56B 109.5 . . ?
C50 C56 H56C 109.5 . . ?
H56A C56 H56C 109.5 . . ?
H56B C56 H56C 109.5 . . ?

loop_
_geom_bond_atom_site_label_1
_geom_bond_atom_site_label_2
_geom_bond_distance
_geom_bond_site_symmetry_2
_geom_bond_publ_flag
K O 2.855(4) . ?
K C7 3.061(5) . ?
K C8 3.126(5) . ?
K C12 3.278(6) . ?
K C9 3.311(6) . ?
K Ge2 3.4290(14) . ?
K C11 3.438(6) . ?
K C10 3.469(7) . ?
K Ge6 3.5357(14) . ?
K Ge7 3.5404(14) 2_666 ?
K Ge9 3.7149(15) 2_666 ?
Ge1 C1 1.995(5) . ?
Ge1 Ge2 2.5038(8) . ?
Ge1 Ge5 2.5339(8) . ?
Ge1 Ge4 2.5675(7) . ?
Ge1 Ge6 2.7612(8) . ?
Ge2 Ge3 2.5503(8) . ?
Ge2 Ge7 2.6740(8) . ?
Ge2 Ge6 2.6985(9) . ?
Ge3 Si1 2.3961(16) . ?
Ge3 Ge4 2.5460(8) . ?
Ge3 Ge8 2.5899(8) . ?
Ge3 Ge7 2.6127(8) . ?
Ge4 Ge5 2.6750(8) . ?
Ge4 Ge8 2.7432(8) . ?
Ge5 Si5 2.3953(15) . ?
Ge5 Ge9 2.5437(8) . ?
Ge5 Ge8 2.6063(8) . ?
Ge5 Ge6 2.7587(8) . ?
Ge6 Ge9 2.6077(8) . ?
Ge6 Ge7 2.6926(8) . ?
Ge7 Ge9 2.5900(9) . ?
Ge7 Ge8 2.9322(8) . ?
Ge7 K 3.5404(14) 2_666 ?
Ge8 Ge9 2.6804(9) . ?
Ge9 K 3.7149(15) 2_666 ?
C1 C2 1.535(7) . ?
C1 H1A 0.9900 . ?
C1 H1B 0.9900 . ?
C2 C3 1.510(8) . ?
C2 H2A 0.9900 . ?
C2 H2B 0.9900 . ?
C3 C4 1.519(7) . ?
C3 H3A 0.9900 . ?
C3 H3B 0.9900 . ?
C4 O 1.452(7) . ?
C4 H4A 0.9900 . ?
C4 H4B 0.9900 . ?
O B 1.380(7) . ?
B N1 1.421(8) . ?
B N2 1.422(8) . ?
N1 C7 1.437(7) . ?
N1 C5 1.473(7) . ?
C5 C6 1.541(9) . ?
C5 H5A 0.9900 . ?
C5 H5B 0.9900 . ?
C6 N2 1.484(7) . ?
C6 H6A 0.9900 . ?
C6 H6B 0.9900 . ?
N2 C16 1.437(7) . ?
C7 C8 1.402(8) . ?
C7 C12 1.405(8) . ?
C8 C9 1.397(8) . ?
C8 C13 1.519(8) . ?
C9 C10 1.403(9) . ?
C9 H9 1.0000 . ?
C10 C11 1.385(9) . ?
C10 C14 1.508(9) . ?
C11 C12 1.378(9) . ?
C11 H11 0.9500 . ?
C12 C15 1.529(8) . ?
C13 H13A 0.9800 . ?
C13 H13B 0.9800 . ?
C13 H13C 0.9800 . ?
C14 H14A 0.9800 . ?
C14 H14B 0.9800 . ?
C14 H14C 0.9800 . ?
C15 H15A 0.9800 . ?
C15 H15B 0.9800 . ?
C15 H15C 0.9800 . ?
C16 C21 1.392(8) . ?
C16 C17 1.395(9) . ?
C17 C18 1.402(9) . ?
C17 C22 1.532(9) . ?
C18 C19 1.384(9) . ?
C18 H18 0.9500 . ?
C19 C20 1.368(9) . ?
C19 C23 1.508(9) . ?
C20 C21 1.408(9) . ?
C20 H20 0.9500 . ?
C21 C24 1.520(9) . ?
C22 H22A 0.9800 . ?
C22 H22B 0.9800 . ?
C22 H22C 0.9800 . ?
C23 H23A 0.9800 . ?
C23 H23B 0.9800 . ?
C23 H23C 0.9800 . ?
C24 H24A 0.9800 . ?
C24 H24B 0.9800 . ?
C24 H24C 0.9800 . ?
Si1 Si2 2.342(2) . ?
Si1 Si4 2.349(2) . ?
Si1 Si3 2.354(2) . ?
Si2 C27 1.795(11) . ?
Si2 C26 1.848(8) . ?
Si2 C25 1.936(11) . ?
C25 H25A 0.9800 . ?
C25 H25B 0.9800 . ?
C25 H25C 0.9800 . ?
C26 H26A 0.9800 . ?
C26 H26B 0.9800 . ?
C26 H26C 0.9800 . ?
C27 H27A 0.9800 . ?
C27 H27B 0.9800 . ?
C27 H27C 0.9800 . ?
Si3 C30 1.863(8) . ?
Si3 C28 1.869(8) . ?
Si3 C29 1.876(8) . ?
C28 H28A 0.9800 . ?
C28 H28B 0.9800 . ?
C28 H28C 0.9800 . ?
C29 H29A 0.9800 . ?
C29 H29B 0.9800 . ?
C29 H29C 0.9800 . ?
C30 H30A 0.9800 . ?
C30 H30B 0.9800 . ?
C30 H30C 0.9800 . ?
Si4 C33 1.857(8) . ?
Si4 C31 1.860(8) . ?
Si4 C32 1.865(9) . ?
C31 H31A 0.9800 . ?
C31 H31B 0.9800 . ?
C31 H31C 0.9800 . ?
C32 H32A 0.9800 . ?
C32 H32B 0.9800 . ?
C32 H32C 0.9800 . ?
C33 H33A 0.9800 . ?
C33 H33B 0.9800 . ?
C33 H33C 0.9800 . ?
Si5 Si6 2.343(2) . ?
Si5 Si7 2.356(2) . ?
Si5 Si8 2.359(2) . ?
Si6 C34 1.864(7) . ?
Si6 C36 1.874(6) . ?
Si6 C35 1.879(6) . ?
C34 H34A 0.9800 . ?
C34 H34B 0.9800 . ?
C34 H34C 0.9800 . ?
C35 H35A 0.9800 . ?
C35 H35B 0.9800 . ?
C35 H35C 0.9800 . ?
C36 H36A 0.9800 . ?
C36 H36B 0.9800 . ?
C36 H36C 0.9800 . ?
Si7 C38 1.877(6) . ?
Si7 C37 1.879(7) . ?
Si7 C39 1.893(6) . ?
C37 H37A 0.9800 . ?
C37 H37B 0.9800 . ?
C37 H37C 0.9800 . ?
C38 H38A 0.9800 . ?
C38 H38B 0.9800 . ?
C38 H38C 0.9800 . ?
C39 H39A 0.9800 . ?
C39 H39B 0.9800 . ?
C39 H39C 0.9800 . ?
Si8 C41 1.876(7) . ?
Si8 C40 1.877(6) . ?
Si8 C42 1.882(6) . ?
C40 H40A 0.9800 . ?
C40 H40B 0.9800 . ?
C40 H40C 0.9800 . ?
C41 H41A 0.9800 . ?
C41 H41B 0.9800 . ?
C41 H41C 0.9800 . ?
C42 H42A 0.9800 . ?
C42 H42B 0.9800 . ?
C42 H42C 0.9800 . ?
C43 C44 1.326(15) . ?
C43 C48 1.402(17) . ?
C43 C49 1.509(17) . ?
C44 C45 1.374(14) . ?
C44 H44 0.9500 . ?
C45 C46 1.348(16) . ?
C45 H45 0.9500 . ?
C46 C47 1.382(17) . ?
C46 H46 0.9500 . ?
C47 C48 1.443(18) . ?
C47 H47 0.9500 . ?
C48 H48 0.9500 . ?
C49 H49A 0.9800 . ?
C49 H49B 0.9800 . ?
C49 H49C 0.9800 . ?
C50 C56 1.36(4) . ?
C50 C51 1.3900 . ?
C50 C55 1.3900 . ?
C51 C52 1.3900 . ?
C51 H51 0.9500 . ?
C52 C53 1.3900 . ?
C52 H52 0.9500 . ?
C53 C54 1.3900 . ?
C53 H53 0.9500 . ?
C54 C55 1.3900 . ?
C54 H54 0.9500 . ?
C55 H55 0.9500 . ?
C56 H56A 0.9800 . ?
C56 H56B 0.9800 . ?
C56 H56C 0.9800 . ?
